data_1509100
loop_
_publ_author_name
'Ha-Eierdanz, M.L.'
'Mueller, U.'

_publ_section_title
;
 Ein neues Syntheseverfahren fuer Vanadiumbronzen. Die Kristallstruktur
 von beta-Ag0.33 V2 O5. Verfeinerung der Kristallstruktur von
 epsilon-Cu0.76 V2 O5
;
_journal_name_full 'Zeitschrift fuer Anorganische und Allgemeine Chemie'
_journal_page_first 287
_journal_page_last 292
_journal_paper_doi 10.1002/zaac.19936190211
_journal_volume 619
_journal_year 1993
_chemical_formula_sum 'Ag0.333 O5 V2'
_chemical_name_systematic 'Silver vanadium oxide (0.33/2/5) - beta'
_space_group_IT_number 12
_symmetry_space_group_name_Hall '-C 2y'
_symmetry_space_group_name_H-M 'C 1 2/m 1'
_cell_angle_alpha 90
_cell_angle_beta 109.72
_cell_angle_gamma 90
_cell_formula_units_Z 6
_cell_length_a 15.385
_cell_length_b 3.615
_cell_length_c 10.069
_cell_volume 527.163
_citation_journal_id_ASTM ZAACAB
_cod_data_source_file silver0-1_63.cif
_cod_data_source_block Ag0.333O5V2
_cod_original_cell_volume 527.1626
_cod_database_code 1509100

loop_
_symmetry_equiv_pos_as_xyz
x,y,z
-x,y,-z
-x,-y,-z
x,-y,z
x+1/2,y+1/2,z
-x+1/2,y+1/2,-z
-x+1/2,-y+1/2,-z
x+1/2,-y+1/2,z

loop_
_atom_site_label
_atom_site_type_symbol
_atom_site_fract_x
_atom_site_fract_y
_atom_site_fract_z
_atom_site_occupancy
V3 V+4 0.288 0 0.4102 1
V1 V+4 0.1167 0 0.119 1
Ag1 Ag+1 0.9961 0 0.4035 0.5
O2 O-2 0.1075 0 0.2729 1
O7 O-2 0.3986 0 0.4731 1
O1 O-2 0 0 0 1
O4 O-2 0.2634 0 0.2232 1
O3 O-2 0.1332 0.5 0.0776 1
O8 O-2 0.258 0.5 0.4267 1
O5 O-2 0.4369 0 0.2187 1
V2 V+4 0.3379 0 0.1008 1
O6 O-2 0.3143 0.5 0.0539 1
